data_1511030
loop_
_publ_author_name
'Noel, H.'
'Almeida, M.'
'Potel, M.'
'Sologub, O.L.'
'Salamakha, P.S.'
'Godart, C.'

_publ_section_title
;
 New structure type of ternary intermetallic borides Ce Pt2 B
;
_journal_name_full 'Journal of Alloys Compd.'
_journal_page_first 40
_journal_page_last 44
_journal_paper_doi 10.1016/S0925-8388(00)00825-2
_journal_volume 307
_journal_year 2000
_chemical_formula_sum 'B Ce Pt2'
_chemical_name_systematic 'Ce Pt2 B'
_space_group_IT_number 180
_symmetry_space_group_name_Hall 'P 62 2 (0 0 4)'
_symmetry_space_group_name_H-M 'P 62 2 2'
_cell_angle_alpha 90
_cell_angle_beta 90
_cell_angle_gamma 120
_cell_formula_units_Z 3
_cell_length_a 5.4898
_cell_length_b 5.4898
_cell_length_c 7.886
_cell_volume 205.826
_citation_journal_id_ASTM JALCEU
_cod_data_source_file boron0-1_113.cif
_cod_data_source_block B1Ce1Pt2
_cod_original_cell_volume 205.8261
_cod_original_sg_symbol_Hall 'P 62 2 (x,y,z+1/3)'
_cod_original_formula_sum 'B1 Ce1 Pt2'
_cod_database_code 1511030

loop_
_symmetry_equiv_pos_as_xyz
x,y,z
x-y,x,z+1/3
-y,x-y,z+2/3
-x,-y,z
-x+y,-x,z+1/3
y,-x+y,z+2/3
-y,-x,-z+2/3
x-y,-y,-z
x,x-y,-z+1/3
y,x,-z+2/3
-x+y,y,-z
-x,-x+y,-z+1/3

loop_
_atom_site_label
_atom_site_type_symbol
_atom_site_fract_x
_atom_site_fract_y
_atom_site_fract_z
_atom_site_occupancy
_atom_site_U_iso_or_equiv
Pt1 Pt 0.15128 0.30256 0 1 0.0
B1 B 0.5 0 0.5 1 0.0
Ce1 Ce 0.5 0 0 1 0.0
